data_1543208
loop_
_publ_author_name
'Liu, Linlin'
'Gao, Hongcheng'
'Li, Yupeng'
'Hanif, Muddasir'
'Li, Chuan'
'Gao, Yu'
'Yang, Bing'
'Xie, Zengqi'
'Ma, Yuguang'

_publ_section_title
;
 Six-membered-ring photocyclization in phenyl-substituted
 p-phenylenevinylene derivatives: a potential factor of instability in
 conjugated polymers
;
_journal_issue 21
_journal_name_full 'Polym. Chem.'
_journal_page_first 3496
_journal_paper_doi 10.1039/C6PY00180G
_journal_volume 7
_journal_year 2016
_chemical_formula_sum 'C39 H27 N'
_chemical_formula_weight 509.62
_chemical_name_systematic
; 
 ? 
;
_space_group_IT_number 14
_symmetry_cell_setting monoclinic
_symmetry_space_group_name_Hall '-P 2ybc'
_symmetry_space_group_name_H-M 'P 1 21/c 1'
_atom_sites_solution_hydrogens geom
_atom_sites_solution_primary direct
_atom_sites_solution_secondary difmap
_audit_creation_method SHELXL-97
_audit_update_record
;
2015-09-21 deposited with the CCDC.
2016-04-25 downloaded from the CCDC.
;
_cell_angle_alpha 90.00
_cell_angle_beta 104.314(11)
_cell_angle_gamma 90.00
_cell_formula_units_Z 4
_cell_length_a 14.249(5)
_cell_length_b 11.262(5)
_cell_length_c 17.886(6)
_cell_measurement_temperature 293(2)
_cell_volume 2781.1(18)
_computing_structure_refinement 'SHELXL-97 (Sheldrick, 1997)'
_computing_structure_solution 'SHELXS-97 (Sheldrick, 1990)'
_diffrn_ambient_temperature 293(2)
_diffrn_measured_fraction_theta_full 0.992
_diffrn_measured_fraction_theta_max 0.992
_diffrn_measurement_device_type 'Rigaku R-AXIS RAPID'
_diffrn_radiation_monochromator graphite
_diffrn_radiation_source 'fine-focus sealed tube'
_diffrn_radiation_type MoK\a
_diffrn_radiation_wavelength 0.71075
_diffrn_reflns_av_R_equivalents 0.1244
_diffrn_reflns_av_sigmaI/netI 0.1156
_diffrn_reflns_limit_h_max 18
_diffrn_reflns_limit_h_min -18
_diffrn_reflns_limit_k_max 14
_diffrn_reflns_limit_k_min -14
_diffrn_reflns_limit_l_max 20
_diffrn_reflns_limit_l_min -23
_diffrn_reflns_number 26273
_diffrn_reflns_theta_full 27.49
_diffrn_reflns_theta_max 27.49
_diffrn_reflns_theta_min 3.04
_exptl_absorpt_coefficient_mu 0.070
_exptl_crystal_colour colorless
_exptl_crystal_density_diffrn 1.217
_exptl_crystal_density_method 'not measured'
_exptl_crystal_description platelet
_exptl_crystal_F_000 1072
_exptl_crystal_recrystallization_method 'Re-crystallisation from solvent: '
_exptl_crystal_size_max 0.337
_exptl_crystal_size_mid 0.336
_exptl_crystal_size_min 0.058
_refine_diff_density_max 0.134
_refine_diff_density_min -0.159
_refine_diff_density_rms 0.034
_refine_ls_extinction_method none
_refine_ls_goodness_of_fit_ref 0.944
_refine_ls_hydrogen_treatment mixed
_refine_ls_matrix_type full
_refine_ls_number_parameters 469
_refine_ls_number_reflns 6340
_refine_ls_number_restraints 0
_refine_ls_restrained_S_all 0.944
_refine_ls_R_factor_all 0.2170
_refine_ls_R_factor_gt 0.0685
_refine_ls_shift/su_max 0.002
_refine_ls_shift/su_mean 0.000
_refine_ls_structure_factor_coef Fsqd
_refine_ls_weighting_details 'calc w=1/[\s^2^(Fo^2^)+(0.0527P)^2^+0.0000P] where P=(Fo^2^+2Fc^2^)/3'
_refine_ls_weighting_scheme calc
_refine_ls_wR_factor_gt 0.1133
_refine_ls_wR_factor_ref 0.1546
_reflns_number_gt 2294
_reflns_number_total 6340
_reflns_threshold_expression >2sigma(I)
_cod_data_source_file c6py00180g2.cif
_cod_data_source_block lyp-1
_cod_depositor_comments
;
The following automatic conversions were performed:

'_symmetry_cell_setting' value 'Monoclinic' changed to 'monoclinic'
according to
/usr/data/users/saulius/crontab/automatic-downloads/rss-feeds/RSC/lib/dictionaries/cif_core.dic
dictionary named 'cif_core.dic' version 2.4.2 from 2011-04-26.

Automatic conversion script
Id: cif_fix_values 4268 2015-11-12 08:31:59Z antanas 

 Adding full bibliography for 1543207--1543208.cif.
;
_cod_original_sg_symbol_H-M P21/c
_cod_database_code 1543208

loop_
_symmetry_equiv_pos_as_xyz
'x, y, z'
'x, -y+1/2, z+1/2'
'-x, -y, -z'
'-x, y-1/2, -z-1/2'

loop_
_atom_site_label
_atom_site_type_symbol
_atom_site_fract_x
_atom_site_fract_y
_atom_site_fract_z
_atom_site_U_iso_or_equiv
_atom_site_adp_type
_atom_site_occupancy
_atom_site_symmetry_multiplicity
_atom_site_calc_flag
C9 C 0.0333(4) 0.5958(5) 0.2981(4) 0.1292(19) Uani 1 1 d
C10 C 0.0978(4) 0.6135(4) 0.3668(4) 0.1037(15) Uani 1 1 d
C11 C 0.1955(3) 0.5899(3) 0.3767(2) 0.0772(11) Uani 1 1 d
C6 C 0.2295(3) 0.5464(3) 0.31585(18) 0.0650(9) Uani 1 1 d
C5 C 0.3338(2) 0.5246(3) 0.32377(16) 0.0539(8) Uani 1 1 d
C12 C 0.3938(3) 0.4729(3) 0.38864(17) 0.0579(9) Uani 1 1 d
C13 C 0.4901(3) 0.4523(3) 0.39318(16) 0.0555(8) Uani 1 1 d
C14 C 0.5322(2) 0.4841(2) 0.33353(14) 0.0478(7) Uani 1 1 d
C15 C 0.6344(2) 0.4550(2) 0.33771(15) 0.0492(7) Uani 1 1 d
C20 C 0.7080(3) 0.4917(3) 0.39933(19) 0.0664(10) Uani 1 1 d
C19 C 0.8031(3) 0.4655(4) 0.4023(3) 0.0835(12) Uani 1 1 d
C18 C 0.8266(3) 0.4009(4) 0.3442(3) 0.0870(12) Uani 1 1 d
C17 C 0.7546(3) 0.3612(4) 0.2837(2) 0.0777(11) Uani 1 1 d
C16 C 0.6591(3) 0.3887(3) 0.27996(17) 0.0623(9) Uani 1 1 d
C3 C 0.4734(2) 0.5407(2) 0.26893(13) 0.0468(7) Uani 1 1 d
C4 C 0.3760(2) 0.5587(3) 0.26473(16) 0.0526(8) Uani 1 1 d
C7 C 0.1637(3) 0.5270(5) 0.2461(2) 0.1042(15) Uani 1 1 d
C8 C 0.0659(4) 0.5533(6) 0.2372(4) 0.139(2) Uani 1 1 d
C2 C 0.5128(2) 0.5925(2) 0.20605(13) 0.0450(7) Uani 1 1 d
C1 C 0.5934(2) 0.6720(3) 0.23204(14) 0.0566(8) Uani 1 1 d
C21 C 0.4700(2) 0.5782(2) 0.13097(14) 0.0440(7) Uani 1 1 d
C37 C 0.1238(3) 0.5889(3) -0.0313(2) 0.0773(11) Uani 1 1 d
C36 C 0.1759(3) 0.6413(3) 0.0359(2) 0.0711(10) Uani 1 1 d
C35 C 0.2734(2) 0.6686(3) 0.04551(17) 0.0545(8) Uani 1 1 d
C34 C 0.3204(2) 0.6391(2) -0.01119(14) 0.0482(7) Uani 1 1 d
C33 C 0.4252(2) 0.6609(2) -0.00293(13) 0.0430(7) Uani 1 1 d
C22 C 0.4962(2) 0.6328(2) 0.06467(13) 0.0413(7) Uani 1 1 d
C23 C 0.5928(2) 0.6530(2) 0.06632(15) 0.0462(7) Uani 1 1 d
C24 C 0.6239(2) 0.6990(2) 0.00448(14) 0.0462(7) Uani 1 1 d
C25 C 0.7279(2) 0.7191(2) 0.00917(16) 0.0473(7) Uani 1 1 d
C26 C 0.7890(2) 0.7566(3) 0.0786(2) 0.0643(9) Uani 1 1 d
C27 C 0.8858(3) 0.7782(3) 0.0838(2) 0.0819(11) Uani 1 1 d
C28 C 0.9232(3) 0.7616(4) 0.0203(3) 0.0888(12) Uani 1 1 d
C29 C 0.8626(3) 0.7232(4) -0.0487(3) 0.0834(11) Uani 1 1 d
C30 C 0.7651(3) 0.7033(3) -0.0528(2) 0.0680(10) Uani 1 1 d
C31 C 0.5520(2) 0.7277(3) -0.06138(16) 0.0540(8) Uani 1 1 d
C32 C 0.4552(2) 0.7092(2) -0.06469(15) 0.0501(8) Uani 1 1 d
C39 C 0.2654(2) 0.5875(3) -0.07904(17) 0.0557(8) Uani 1 1 d
C38 C 0.1694(3) 0.5631(3) -0.0887(2) 0.0724(10) Uani 1 1 d
H9 H -0.045(4) 0.614(4) 0.285(2) 0.160(18) Uiso 1 1 d
H10 H 0.075(3) 0.645(3) 0.411(2) 0.125(15) Uiso 1 1 d
H11 H 0.250(3) 0.604(3) 0.424(2) 0.120(15) Uiso 1 1 d
H12 H 0.3666(19) 0.451(2) 0.4326(16) 0.064(9) Uiso 1 1 d
H13 H 0.5315(18) 0.407(2) 0.4375(14) 0.062(8) Uiso 1 1 d
H20 H 0.691(2) 0.538(3) 0.4388(16) 0.069(10) Uiso 1 1 d
H19 H 0.855(3) 0.489(3) 0.4464(19) 0.097(12) Uiso 1 1 d
H18 H 0.894(3) 0.387(3) 0.3465(19) 0.107(14) Uiso 1 1 d
H17 H 0.767(2) 0.311(3) 0.2433(18) 0.101(13) Uiso 1 1 d
H16 H 0.602(2) 0.359(3) 0.2336(17) 0.091(11) Uiso 1 1 d
H4 H 0.335(2) 0.603(2) 0.2178(15) 0.074(9) Uiso 1 1 d
H7 H 0.192(3) 0.500(4) 0.199(2) 0.142(16) Uiso 1 1 d
H8 H 0.020(4) 0.532(5) 0.187(4) 0.23(3) Uiso 1 1 d
H21 H 0.4136(17) 0.527(2) 0.1185(12) 0.041(7) Uiso 1 1 d
H37 H 0.054(2) 0.572(3) -0.0367(15) 0.077(10) Uiso 1 1 d
H36 H 0.149(2) 0.665(3) 0.0750(16) 0.078(11) Uiso 1 1 d
H35 H 0.315(2) 0.711(3) 0.0940(16) 0.079(9) Uiso 1 1 d
H23 H 0.6396(17) 0.629(2) 0.1127(13) 0.049(7) Uiso 1 1 d
H26 H 0.760(2) 0.767(3) 0.1252(16) 0.080(10) Uiso 1 1 d
H27 H 0.929(2) 0.802(3) 0.1390(19) 0.103(12) Uiso 1 1 d
H28 H 0.999(3) 0.775(3) 0.0168(18) 0.119(13) Uiso 1 1 d
H29 H 0.890(3) 0.707(4) -0.102(2) 0.152(16) Uiso 1 1 d
H30 H 0.7225(19) 0.676(2) -0.0985(14) 0.054(9) Uiso 1 1 d
H31 H 0.5698(18) 0.763(2) -0.1066(15) 0.065(8) Uiso 1 1 d
H32 H 0.4017(17) 0.732(2) -0.1132(13) 0.057(8) Uiso 1 1 d
H39 H 0.2971(18) 0.570(2) -0.1228(14) 0.057(8) Uiso 1 1 d
H38 H 0.132(3) 0.528(3) -0.1363(19) 0.106(13) Uiso 1 1 d
N N 0.6554(2) 0.7358(3) 0.25504(14) 0.0855(10) Uani 1 1 d

loop_
_atom_site_aniso_label
_atom_site_aniso_U_11
_atom_site_aniso_U_22
_atom_site_aniso_U_33
_atom_site_aniso_U_23
_atom_site_aniso_U_13
_atom_site_aniso_U_12
C9 0.080(4) 0.164(5) 0.151(5) 0.017(4) 0.041(4) 0.002(4)
C10 0.109(4) 0.089(3) 0.133(4) 0.005(3) 0.070(4) 0.014(3)
C11 0.087(3) 0.067(2) 0.087(3) 0.000(2) 0.041(2) -0.003(2)
C6 0.074(3) 0.062(2) 0.063(2) 0.0036(16) 0.0260(19) -0.0131(18)
C5 0.066(2) 0.0492(19) 0.0482(17) -0.0039(14) 0.0182(16) -0.0129(16)
C12 0.082(3) 0.052(2) 0.0443(18) -0.0006(15) 0.0241(19) -0.0119(18)
C13 0.084(3) 0.0440(19) 0.0381(16) 0.0072(13) 0.0131(17) -0.0056(17)
C14 0.069(2) 0.0359(16) 0.0359(14) 0.0000(12) 0.0083(15) -0.0048(14)
C15 0.063(2) 0.0440(18) 0.0365(15) 0.0109(13) 0.0055(15) 0.0004(15)
C20 0.080(3) 0.055(2) 0.056(2) 0.0041(17) 0.001(2) 0.0031(19)
C19 0.074(3) 0.074(3) 0.087(3) 0.012(2) -0.009(3) -0.002(2)
C18 0.069(3) 0.097(3) 0.094(3) 0.031(3) 0.018(3) 0.012(3)
C17 0.089(3) 0.086(3) 0.061(2) 0.016(2) 0.023(2) 0.018(2)
C16 0.074(3) 0.067(2) 0.0462(18) 0.0063(16) 0.0155(18) 0.0082(19)
C3 0.061(2) 0.0469(18) 0.0333(14) -0.0012(12) 0.0120(14) -0.0038(15)
C4 0.065(2) 0.051(2) 0.0421(17) 0.0021(14) 0.0119(16) -0.0030(16)
C7 0.067(3) 0.165(5) 0.082(3) -0.020(3) 0.021(2) -0.025(3)
C8 0.066(4) 0.231(7) 0.118(4) -0.010(4) 0.019(3) -0.026(4)
C2 0.0562(18) 0.0402(16) 0.0364(14) 0.0048(12) 0.0074(13) 0.0013(14)
C1 0.076(2) 0.060(2) 0.0323(15) 0.0094(14) 0.0104(15) -0.0096(18)
C21 0.0530(18) 0.0397(17) 0.0387(15) 0.0028(12) 0.0099(13) 0.0027(14)
C37 0.051(2) 0.077(3) 0.098(3) 0.005(2) 0.008(2) 0.002(2)
C36 0.067(3) 0.075(3) 0.074(2) 0.007(2) 0.024(2) 0.015(2)
C35 0.056(2) 0.055(2) 0.0521(18) -0.0005(15) 0.0119(16) 0.0107(16)
C34 0.0552(19) 0.0435(17) 0.0425(15) -0.0003(13) 0.0056(15) 0.0086(14)
C33 0.0545(18) 0.0404(17) 0.0329(14) -0.0034(12) 0.0086(14) 0.0074(14)
C22 0.0513(19) 0.0378(16) 0.0339(13) 0.0006(11) 0.0092(13) 0.0047(13)
C23 0.056(2) 0.0466(17) 0.0338(14) 0.0008(13) 0.0058(14) 0.0072(15)
C24 0.063(2) 0.0379(17) 0.0374(14) 0.0006(12) 0.0112(14) 0.0074(14)
C25 0.0516(19) 0.0377(17) 0.0556(17) 0.0088(13) 0.0188(15) 0.0060(14)
C26 0.055(2) 0.060(2) 0.079(2) 0.0016(18) 0.0177(19) 0.0025(17)
C27 0.066(3) 0.085(3) 0.090(3) -0.002(2) 0.010(2) 0.004(2)
C28 0.069(3) 0.082(3) 0.124(3) 0.012(3) 0.040(3) 0.010(2)
C29 0.080(3) 0.086(3) 0.094(3) 0.010(2) 0.041(2) 0.010(2)
C30 0.065(3) 0.069(2) 0.070(2) 0.0074(18) 0.018(2) 0.0088(19)
C31 0.073(2) 0.0486(19) 0.0428(16) 0.0047(14) 0.0188(16) 0.0030(16)
C32 0.062(2) 0.0494(18) 0.0358(15) 0.0010(13) 0.0061(15) 0.0071(16)
C39 0.059(2) 0.0522(19) 0.0493(18) -0.0053(15) 0.0010(16) 0.0073(16)
C38 0.063(3) 0.069(3) 0.074(2) -0.0078(19) -0.003(2) 0.0037(19)
N 0.109(3) 0.089(2) 0.0510(15) 0.0054(15) 0.0068(16) -0.043(2)

loop_
_atom_type_symbol
_atom_type_description
_atom_type_scat_dispersion_real
_atom_type_scat_dispersion_imag
_atom_type_scat_source
C C 0.0033 0.0016 'International Tables Vol C Tables 4.2.6.8 and 6.1.1.4'
H H 0.0000 0.0000 'International Tables Vol C Tables 4.2.6.8 and 6.1.1.4'
N N 0.0061 0.0033 'International Tables Vol C Tables 4.2.6.8 and 6.1.1.4'

loop_
_geom_angle_atom_site_label_1
_geom_angle_atom_site_label_2
_geom_angle_atom_site_label_3
_geom_angle
C10 C9 C8 119.0(6)
C9 C10 C11 121.5(5)
C10 C11 C6 120.2(5)
C7 C6 C11 118.3(4)
C7 C6 C5 120.2(3)
C11 C6 C5 121.5(3)
C12 C5 C4 117.3(3)
C12 C5 C6 123.2(3)
C4 C5 C6 119.6(3)
C13 C12 C5 121.3(3)
C12 C13 C14 121.6(3)
C13 C14 C3 117.7(3)
C13 C14 C15 120.7(3)
C3 C14 C15 121.6(3)
C20 C15 C16 118.2(3)
C20 C15 C14 121.2(3)
C16 C15 C14 120.6(3)
C19 C20 C15 120.8(4)
C20 C19 C18 120.4(4)
C17 C18 C19 119.6(4)
C18 C17 C16 120.2(4)
C17 C16 C15 120.8(4)
C4 C3 C14 119.9(3)
C4 C3 C2 117.4(2)
C14 C3 C2 122.6(3)
C3 C4 C5 122.2(3)
C6 C7 C8 120.5(5)
C9 C8 C7 120.5(6)
C21 C2 C1 121.8(3)
C21 C2 C3 123.1(3)
C1 C2 C3 114.7(2)
N C1 C2 177.2(3)
C2 C21 C22 128.2(3)
C38 C37 C36 119.3(4)
C37 C36 C35 120.5(4)
C34 C35 C36 120.3(3)
C35 C34 C39 117.8(3)
C35 C34 C33 122.9(3)
C39 C34 C33 119.3(3)
C32 C33 C22 118.3(3)
C32 C33 C34 119.0(2)
C22 C33 C34 122.7(2)
C23 C22 C33 118.7(2)
C23 C22 C21 120.1(2)
C33 C22 C21 121.2(3)
C22 C23 C24 123.6(3)
C23 C24 C31 116.5(3)
C23 C24 C25 121.6(3)
C31 C24 C25 121.9(3)
C30 C25 C26 118.9(3)
C30 C25 C24 121.5(3)
C26 C25 C24 119.5(3)
C27 C26 C25 120.5(4)
C26 C27 C28 120.2(4)
C27 C28 C29 119.4(4)
C28 C29 C30 119.4(4)
C25 C30 C29 121.6(4)
C32 C31 C24 121.2(3)
C31 C32 C33 121.7(3)
C38 C39 C34 121.6(3)
C39 C38 C37 120.5(4)

loop_
_geom_bond_atom_site_label_1
_geom_bond_atom_site_label_2
_geom_bond_distance
C9 C10 1.355(6)
C9 C8 1.373(7)
C10 C11 1.384(6)
C11 C6 1.387(5)
C6 C7 1.380(4)
C6 C5 1.478(4)
C5 C12 1.387(4)
C5 C4 1.392(4)
C12 C13 1.374(4)
C13 C14 1.394(4)
C14 C3 1.402(3)
C14 C15 1.476(4)
C15 C20 1.383(4)
C15 C16 1.388(4)
C20 C19 1.375(5)
C19 C18 1.376(5)
C18 C17 1.369(5)
C17 C16 1.381(5)
C3 C4 1.386(4)
C3 C2 1.494(4)
C7 C8 1.394(6)
C2 C21 1.340(3)
C2 C1 1.440(4)
C1 N 1.134(3)
C21 C22 1.464(3)
C37 C38 1.374(5)
C37 C36 1.379(5)
C36 C35 1.392(4)
C35 C34 1.387(4)
C34 C39 1.398(4)
C34 C33 1.485(4)
C33 C32 1.390(4)
C33 C22 1.407(3)
C22 C23 1.388(4)
C23 C24 1.389(4)
C24 C31 1.395(3)
C24 C25 1.481(4)
C25 C30 1.354(4)
C25 C26 1.394(4)
C26 C27 1.381(4)
C27 C28 1.382(5)
C28 C29 1.388(5)
C29 C30 1.391(5)
C31 C32 1.381(4)
C39 C38 1.363(4)
